data_2239516
loop_
_publ_author_name
'Ben Othman, Raja'
'Marchivie, Mathieu'
'Suzenet, Franck'
'Routier, Sylvain'

_publ_section_title
;
 3-[(4-Phenoxyphenyl)sulfanyl]-5-phenyl-1<i>H</i>-1,2,4-triazole
;
_journal_coeditor_code SU2718
_journal_issue 5
_journal_name_full 'Acta Crystallographica Section E'
_journal_page_first o622
_journal_page_last o623
_journal_paper_doi 10.1107/S1600536814008204
_journal_volume 70
_journal_year 2014
_chemical_formula_iupac 'C20 H15 N3 O1 S'
_chemical_formula_moiety 'C20 H15 N3 O1 S'
_chemical_formula_sum 'C20 H15 N3 O S'
_chemical_formula_weight 345.41
_chemical_name_systematic
;
3-[(4-Phenoxyphenyl)sulfanyl]-5-phenyl-1<i>H</i>-1,2,4-triazole
;
_space_group_crystal_system monoclinic
_space_group_IT_number 14
_space_group_name_Hall '-P 2yn'
_space_group_name_H-M_alt 'P 1 21/n 1'
_symmetry_space_group_name_Hall '-P 2yn'
_symmetry_space_group_name_H-M 'P 1 21/n 1'
_atom_sites_solution_hydrogens mixed
_atom_sites_solution_primary direct
_atom_sites_solution_secondary difmap
_audit_creation_method
;
Olex2 1.2
(compiled 2014.03.12 svn.r2908 for OlexSys, GUI svn.r4796)
;
_cell_angle_alpha 90
_cell_angle_beta 93.131(5)
_cell_angle_gamma 90
_cell_formula_units_Z 4
_cell_length_a 16.6112(12)
_cell_length_b 5.8445(5)
_cell_length_c 17.5415(10)
_cell_measurement_temperature 293(2)
_cell_volume 1700.5(2)
_computing_cell_refinement 'DIRAX/LSQ (Duisenberg, 1992)'
_computing_data_collection 'COLLECT (Bruker--Nonius, 1998)'
_computing_data_reduction 'EvalCCD (Duisenberg <i>et al.</i>, 2003)'
_computing_molecular_graphics 'OLEX2 (Dolomanov <i>et al.</i>, 2009)'
_computing_publication_material 'OLEX2 (Dolomanov <i>et al.</i>, 2009)'
_computing_structure_refinement 'SHELXL97 (Sheldrick, 2008)'
_computing_structure_solution 'SHELXS97 (Sheldrick, 2008)'
_diffrn_ambient_temperature 293(2)
_diffrn_measured_fraction_theta_full 0.998
_diffrn_measured_fraction_theta_max 0.998
_diffrn_measurement_device_type 'Bruker--Nonius KappaCCD'
_diffrn_measurement_method 'profile data from \f scans and \w scans'
_diffrn_radiation_monochromator graphite
_diffrn_radiation_type MoK\a
_diffrn_radiation_wavelength 0.71073
_diffrn_reflns_av_R_equivalents 0.0341
_diffrn_reflns_limit_h_max 20
_diffrn_reflns_limit_h_min -20
_diffrn_reflns_limit_k_max 6
_diffrn_reflns_limit_k_min -7
_diffrn_reflns_limit_l_max 21
_diffrn_reflns_limit_l_min -21
_diffrn_reflns_number 44120
_diffrn_reflns_theta_full 25.242
_diffrn_reflns_theta_max 25.350
_diffrn_reflns_theta_min 3.290
_exptl_absorpt_coefficient_mu 0.203
_exptl_absorpt_correction_T_max 0.976
_exptl_absorpt_correction_T_min 0.932
_exptl_absorpt_correction_type multi-scan
_exptl_absorpt_process_details '(SADABS; Sheldrick, 1996)'
_exptl_crystal_colour colourless
_exptl_crystal_density_diffrn 1.349
_exptl_crystal_description block
_exptl_crystal_F_000 720
_exptl_crystal_size_max 0.35
_exptl_crystal_size_mid 0.25
_exptl_crystal_size_min 0.12
_refine_diff_density_max 0.283
_refine_diff_density_min -0.304
_refine_ls_extinction_method none
_refine_ls_goodness_of_fit_ref 1.022
_refine_ls_hydrogen_treatment mixed
_refine_ls_matrix_type full
_refine_ls_number_parameters 207
_refine_ls_number_reflns 3099
_refine_ls_number_restraints 0
_refine_ls_restrained_S_all 1.022
_refine_ls_R_factor_all 0.0725
_refine_ls_R_factor_gt 0.0520
_refine_ls_shift/su_max 0.001
_refine_ls_shift/su_mean 0.000
_refine_ls_structure_factor_coef Fsqd
_refine_ls_weighting_details 'w=1/[\s^2^(Fo^2^)+(0.0707P)^2^+1.0533P] where P=(Fo^2^+2Fc^2^)/3'
_refine_ls_weighting_scheme calc
_refine_ls_wR_factor_gt 0.1353
_refine_ls_wR_factor_ref 0.1521
_reflns_number_gt 2333
_reflns_number_total 3099
_reflns_threshold_expression I>2\s(I)
_cod_data_source_file su2718sup1.cif
_cod_data_source_block I
_cod_database_code 2239516
_cod_database_fobs_code 2239516
_shelx_space_group_comment
;
The symmetry employed for this shelxl refinement is uniquely defined
by the following loop, which should always be used as a source of
symmetry information in preference to the above space-group names.
They are only intended as comments.
;
_shelx_estimated_absorpt_t_min 0.932
_shelx_estimated_absorpt_t_max 0.976
_shelxl_version_number .2013

loop_
_space_group_symop_operation_xyz
'x, y, z'
'-x+1/2, y+1/2, -z+1/2'
'-x, -y, -z'
'x-1/2, -y-1/2, z-1/2'

loop_
_atom_site_type_symbol
_atom_site_label
_atom_site_fract_x
_atom_site_fract_y
_atom_site_fract_z
_atom_site_U_iso_or_equiv
_atom_site_adp_type
_atom_site_calc_flag
_atom_site_occupancy
S S1 0.74490(4) 0.10572(13) 0.07643(5) 0.0708(3) Uani d 1
N N3 0.69265(12) 0.6140(4) 0.19811(11) 0.0507(5) Uani d 1
N N2 0.74402(12) 0.4385(4) 0.18506(11) 0.0540(5) Uani d 1
N N1 0.64442(12) 0.4567(4) 0.09308(11) 0.0539(5) Uani d 1
C C7 0.63379(13) 0.6216(4) 0.14328(13) 0.0474(5) Uani d 1
C C6 0.56826(8) 0.7865(3) 0.13936(9) 0.0518(6) Uani d 1
C C1 0.56878(10) 0.9796(3) 0.18563(10) 0.0661(7) Uani d 1
H H1 0.6109 1.0031 0.2219 0.079 Uiso calc 1
C C2 0.50635(12) 1.1377(3) 0.17765(12) 0.0811(9) Uani d 1
H H2 0.5067 1.2669 0.2086 0.097 Uiso calc 1
C C3 0.44340(10) 1.1026(4) 0.12341(13) 0.0885(11) Uani d 1
H H3A 0.4016 1.2083 0.1181 0.106 Uiso calc 1
C C4 0.44288(9) 0.9094(4) 0.07715(11) 0.0903(11) Uani d 1
H H4 0.4008 0.8859 0.0409 0.108 Uiso calc 1
C C5 0.50531(11) 0.7514(3) 0.08512(10) 0.0746(8) Uani d 1
H H5 0.5050 0.6222 0.0542 0.090 Uiso calc 1
C C9 0.85042(16) 0.1109(4) 0.09473(14) 0.0575(6) Uani d 1
C C12 1.01532(19) 0.0906(5) 0.1147(2) 0.0795(9) Uani d 1
C C8 0.71159(14) 0.3513(4) 0.12111(13) 0.0508(6) Uani d 1
C C14 0.89725(16) 0.2919(5) 0.07283(17) 0.0676(7) Uani d 1
H H14 0.8728 0.4205 0.0506 0.081 Uiso calc 1
C C13 0.97963(17) 0.2836(5) 0.08361(19) 0.0751(8) Uani d 1
H H13 1.0110 0.4074 0.0700 0.090 Uiso calc 1
C C10 0.8872(2) -0.0810(5) 0.12533(18) 0.0750(8) Uani d 1
H H10 0.8562 -0.2039 0.1403 0.090 Uiso calc 1
C C15 1.14533(12) 0.2518(3) 0.13117(13) 0.0779(9) Uani d 1
C C16 1.20579(14) 0.2829(4) 0.08041(11) 0.0981(13) Uani d 1
H H16 1.2114 0.1797 0.0407 0.118 Uiso calc 1
C C17 1.25792(12) 0.4683(5) 0.08903(12) 0.0986(12) Uani d 1
H H17 1.2984 0.4891 0.0551 0.118 Uiso calc 1
C C18 1.24959(12) 0.6225(4) 0.14841(16) 0.0937(11) Uani d 1
H H18 1.2845 0.7465 0.1542 0.112 Uiso calc 1
C C19 1.18913(14) 0.5914(3) 0.19916(12) 0.0873(10) Uani d 1
H H19 1.1836 0.6945 0.2389 0.105 Uiso calc 1
C C20 1.13700(11) 0.4060(4) 0.19055(12) 0.0786(9) Uani d 1
H H20 1.0966 0.3852 0.2245 0.094 Uiso calc 1
C C11 0.9694(2) -0.0913(5) 0.1338(2) 0.0885(10) Uani d 1
H H11 0.9941 -0.2238 0.1527 0.106 Uiso calc 1
H H3 0.7060(16) 0.717(5) 0.2355(16) 0.070(8) Uiso d 1
O O1 1.09730(15) 0.0639(4) 0.1246(2) 0.1279(16) Uani d 0.997(9)

loop_
_atom_site_aniso_label
_atom_site_aniso_U_11
_atom_site_aniso_U_22
_atom_site_aniso_U_33
_atom_site_aniso_U_12
_atom_site_aniso_U_13
_atom_site_aniso_U_23
S1 0.0633(5) 0.0627(5) 0.0859(5) -0.0058(3) -0.0005(4) -0.0210(4)
N3 0.0525(11) 0.0532(12) 0.0451(11) 0.0006(9) -0.0107(9) -0.0013(9)
N2 0.0555(12) 0.0555(12) 0.0496(11) 0.0026(10) -0.0097(9) 0.0026(9)
N1 0.0519(12) 0.0602(12) 0.0485(11) -0.0047(10) -0.0077(9) -0.0014(10)
C7 0.0451(12) 0.0534(14) 0.0431(12) -0.0078(10) -0.0040(10) 0.0065(10)
C6 0.0446(12) 0.0599(15) 0.0501(13) -0.0055(11) -0.0035(10) 0.0106(11)
C1 0.0546(15) 0.0708(18) 0.0727(17) 0.0024(14) 0.0016(13) 0.0024(15)
C2 0.0718(19) 0.076(2) 0.098(2) 0.0122(16) 0.0194(17) 0.0087(17)
C3 0.0581(18) 0.104(3) 0.104(2) 0.0201(18) 0.0124(17) 0.043(2)
C4 0.0576(17) 0.124(3) 0.087(2) 0.0107(19) -0.0181(16) 0.026(2)
C5 0.0611(17) 0.094(2) 0.0662(17) -0.0001(16) -0.0168(13) 0.0056(16)
C9 0.0646(16) 0.0480(14) 0.0596(15) 0.0014(12) -0.0005(12) -0.0038(11)
C12 0.0659(18) 0.0560(18) 0.114(3) 0.0176(14) -0.0201(17) -0.0137(16)
C8 0.0505(13) 0.0522(14) 0.0492(13) -0.0070(11) -0.0020(10) 0.0019(11)
C14 0.0598(16) 0.0539(16) 0.088(2) 0.0077(13) -0.0042(14) 0.0132(14)
C13 0.0616(17) 0.0563(17) 0.107(2) 0.0024(14) -0.0034(16) 0.0073(16)
C10 0.087(2) 0.0506(16) 0.086(2) 0.0012(14) -0.0052(16) 0.0067(14)
C15 0.0549(16) 0.070(2) 0.106(2) 0.0231(15) -0.0157(16) -0.0158(17)
C16 0.082(2) 0.137(4) 0.074(2) 0.050(2) -0.0119(18) -0.029(2)
C17 0.069(2) 0.148(4) 0.079(2) 0.026(2) 0.0060(17) 0.027(2)
C18 0.076(2) 0.094(3) 0.110(3) 0.0044(19) -0.005(2) 0.017(2)
C19 0.081(2) 0.085(2) 0.096(2) 0.0046(18) 0.0003(18) -0.0168(19)
C20 0.0653(18) 0.083(2) 0.088(2) 0.0146(16) 0.0087(16) -0.0074(17)
C11 0.098(2) 0.0485(17) 0.116(3) 0.0183(17) -0.028(2) 0.0039(16)
O1 0.0700(17) 0.0667(17) 0.242(4) 0.0247(12) -0.0404(18) -0.0344(18)

loop_
_atom_type_symbol
_atom_type_description
_atom_type_scat_dispersion_real
_atom_type_scat_dispersion_imag
_atom_type_scat_source
C C 0.0033 0.0016 'International Tables Vol C Tables 4.2.6.8 and 6.1.1.4'
H H 0.0000 0.0000 'International Tables Vol C Tables 4.2.6.8 and 6.1.1.4'
N N 0.0061 0.0033 'International Tables Vol C Tables 4.2.6.8 and 6.1.1.4'
O O 0.0106 0.0060 'International Tables Vol C Tables 4.2.6.8 and 6.1.1.4'
S S 0.1246 0.1234 'International Tables Vol C Tables 4.2.6.8 and 6.1.1.4'

loop_
_geom_angle_atom_site_label_1
_geom_angle_atom_site_label_2
_geom_angle_atom_site_label_3
_geom_angle
C8 S1 C9 103.95(12)
N2 N3 H3 119.3(18)
C7 N3 N2 110.2(2)
C7 N3 H3 129.7(18)
C8 N2 N3 101.72(19)
C7 N1 C8 103.21(19)
N3 C7 C6 125.0(2)
N1 C7 N3 109.6(2)
N1 C7 C6 125.33(19)
C1 C6 C7 122.03(14)
C1 C6 C5 120.0
C5 C6 C7 117.92(14)
C6 C1 H1 120.0
C2 C1 C6 120.0
C2 C1 H1 120.0
C1 C2 H2 120.0
C3 C2 C1 120.0
C3 C2 H2 120.0
C2 C3 H3A 120.0
C2 C3 C4 120.0
C4 C3 H3A 120.0
C3 C4 H4 120.0
C3 C4 C5 120.0
C5 C4 H4 120.0
C6 C5 H5 120.0
C4 C5 C6 120.0
C4 C5 H5 120.0
C14 C9 S1 122.1(2)
C10 C9 S1 118.3(2)
C10 C9 C14 119.3(3)
C11 C12 C13 120.2(3)
C11 C12 O1 116.5(3)
O1 C12 C13 123.2(3)
N2 C8 S1 125.17(19)
N2 C8 N1 115.2(2)
N1 C8 S1 119.43(18)
C9 C14 H14 119.7
C13 C14 C9 120.5(3)
C13 C14 H14 119.7
C12 C13 H13 120.4
C14 C13 C12 119.3(3)
C14 C13 H13 120.4
C9 C10 H10 120.0
C11 C10 C9 120.0(3)
C11 C10 H10 120.0
C16 C15 C20 120.0
O1 C15 C16 119.5(2)
O1 C15 C20 120.4(2)
C15 C16 H16 120.0
C15 C16 C17 120.0
C17 C16 H16 120.0
C16 C17 H17 120.0
C18 C17 C16 120.0
C18 C17 H17 120.0
C17 C18 H18 120.0
C19 C18 C17 120.0
C19 C18 H18 120.0
C18 C19 H19 120.0
C18 C19 C20 120.0
C20 C19 H19 120.0
C15 C20 H20 120.0
C19 C20 C15 120.0
C19 C20 H20 120.0
C12 C11 C10 120.6(3)
C12 C11 H11 119.7
C10 C11 H11 119.7
C15 O1 C12 119.5(2)

loop_
_geom_bond_atom_site_label_1
_geom_bond_atom_site_label_2
_geom_bond_distance
S1 C9 1.765(3)
S1 C8 1.740(3)
N3 N2 1.362(3)
N3 C7 1.334(3)
N3 H3 0.91(3)
N2 C8 1.320(3)
N1 C7 1.324(3)
N1 C8 1.344(3)
C7 C6 1.453(3)
C6 C1 1.3900
C6 C5 1.3900
C1 H1 0.9300
C1 C2 1.3900
C2 H2 0.9300
C2 C3 1.3900
C3 H3A 0.9300
C3 C4 1.3900
C4 H4 0.9300
C4 C5 1.3900
C5 H5 0.9300
C9 C14 1.380(4)
C9 C10 1.372(4)
C12 C13 1.374(4)
C12 C11 1.361(5)
C12 O1 1.372(4)
C14 H14 0.9300
C14 C13 1.372(4)
C13 H13 0.9300
C10 H10 0.9300
C10 C11 1.366(5)
C15 C16 1.3900
C15 C20 1.3900
C15 O1 1.359(3)
C16 H16 0.9300
C16 C17 1.3900
C17 H17 0.9300
C17 C18 1.3900
C18 H18 0.9300
C18 C19 1.3900
C19 H19 0.9300
C19 C20 1.3900
C20 H20 0.9300
C11 H11 0.9300

loop_
_geom_hbond_atom_site_label_D
_geom_hbond_atom_site_label_H
_geom_hbond_atom_site_label_A
_geom_hbond_site_symmetry_A
_geom_hbond_distance_DH
_geom_hbond_distance_HA
_geom_hbond_distance_DA
_geom_hbond_angle_DHA
_geom_hbond_publ_flag
N3 H3 N2 2_655 0.91(3) 2.05(3) 2.944(3) 170(2) yes
C16 H16 S1 3_755 0.93 2.77 3.694(2) 170 yes

loop_
_geom_torsion_atom_site_label_1
_geom_torsion_atom_site_label_2
_geom_torsion_atom_site_label_3
_geom_torsion_atom_site_label_4
_geom_torsion
S1 C9 C14 C13 -175.8(2)
S1 C9 C10 C11 174.0(3)
N3 N2 C8 S1 -175.31(18)
N3 N2 C8 N1 -0.1(3)
N3 C7 C6 C1 12.0(3)
N3 C7 C6 C5 -170.67(19)
N2 N3 C7 N1 -0.5(3)
N2 N3 C7 C6 179.66(19)
N1 C7 C6 C1 -167.84(18)
N1 C7 C6 C5 9.5(3)
C7 N3 N2 C8 0.4(2)
C7 N1 C8 S1 175.31(17)
C7 N1 C8 N2 -0.2(3)
C7 C6 C1 C2 177.32(18)
C7 C6 C5 C4 -177.43(17)
C6 C1 C2 C3 0.0
C1 C6 C5 C4 0.0
C1 C2 C3 C4 0.0
C2 C3 C4 C5 0.0
C3 C4 C5 C6 0.0
C5 C6 C1 C2 0.0
C9 S1 C8 N2 -34.3(2)
C9 S1 C8 N1 150.7(2)
C9 C14 C13 C12 1.6(5)
C9 C10 C11 C12 2.4(5)
C8 S1 C9 C14 -57.9(3)
C8 S1 C9 C10 128.3(2)
C8 N1 C7 N3 0.4(3)
C8 N1 C7 C6 -179.7(2)
C14 C9 C10 C11 0.0(5)
C13 C12 C11 C10 -2.8(6)
C13 C12 O1 C15 24.8(5)
C10 C9 C14 C13 -2.0(4)
C15 C16 C17 C18 0.0
C16 C15 C20 C19 0.0
C16 C15 O1 C12 -122.6(3)
C16 C17 C18 C19 0.0
C17 C18 C19 C20 0.0
C18 C19 C20 C15 0.0
C20 C15 C16 C17 0.0
C20 C15 O1 C12 60.7(4)
C11 C12 C13 C14 0.8(5)
C11 C12 O1 C15 -158.7(3)
O1 C12 C13 C14 177.2(3)
O1 C12 C11 C10 -179.5(3)
O1 C15 C16 C17 -176.7(2)
O1 C15 C20 C19 176.7(2)
